data_1531234
loop_
_publ_author_name
'Burley, J.C.'
'Weill, F.'
'Battle, P.D.'
'Jordan, N.A.'
'Sloan, J.'

_publ_section_title
;
 Synthesis and structural characterization of Ba14 Pd3 Ir8 O33
;
_journal_name_full 'Journal of Solid State Chemistry'
_journal_page_first 96
_journal_page_last 103
_journal_volume 174
_journal_year 2003
_chemical_formula_sum 'Ir0.73 O3 Pd0.27'
_chemical_name_systematic '(Pd0.27 Ir0.73) O3'
_space_group_IT_number 166
_symmetry_space_group_name_Hall '-R 3 2"'
_symmetry_space_group_name_H-M 'R -3 m :H'
_cell_angle_alpha 90
_cell_angle_beta 90
_cell_angle_gamma 120
_cell_formula_units_Z 3
_cell_length_a 10.1409
_cell_length_b 10.1409
_cell_length_c 2.748
_cell_volume 244.737
_citation_journal_id_ASTM JSSCBI
_cod_data_source_file Burley_JSSCBI_2003_1643.cif
_cod_data_source_block Ir0.73O3Pd0.27
_cod_original_cell_volume 244.7374
_cod_database_code 1531234

loop_
_symmetry_equiv_pos_as_xyz
x,y,z
-y,x-y,z
-x+y,-x,z
y,x,-z
-x,-x+y,-z
x-y,-y,-z
-x,-y,-z
y,-x+y,-z
x-y,x,-z
-y,-x,z
x,x-y,z
-x+y,y,z
x+2/3,y+1/3,z+1/3
-y+2/3,x-y+1/3,z+1/3
-x+y+2/3,-x+1/3,z+1/3
y+2/3,x+1/3,-z+1/3
-x+2/3,-x+y+1/3,-z+1/3
x-y+2/3,-y+1/3,-z+1/3
-x+2/3,-y+1/3,-z+1/3
y+2/3,-x+y+1/3,-z+1/3
x-y+2/3,x+1/3,-z+1/3
-y+2/3,-x+1/3,z+1/3
x+2/3,x-y+1/3,z+1/3
-x+y+2/3,y+1/3,z+1/3
x+1/3,y+2/3,z+2/3
-y+1/3,x-y+2/3,z+2/3
-x+y+1/3,-x+2/3,z+2/3
y+1/3,x+2/3,-z+2/3
-x+1/3,-x+y+2/3,-z+2/3
x-y+1/3,-y+2/3,-z+2/3
-x+1/3,-y+2/3,-z+2/3
y+1/3,-x+y+2/3,-z+2/3
x-y+1/3,x+2/3,-z+2/3
-y+1/3,-x+2/3,z+2/3
x+1/3,x-y+2/3,z+2/3
-x+y+1/3,y+2/3,z+2/3

loop_
_atom_site_label
_atom_site_type_symbol
_atom_site_fract_x
_atom_site_fract_y
_atom_site_fract_z
_atom_site_occupancy
_atom_site_U_iso_or_equiv
Pd1 Pd 0 0 0 0.273 0.0
Ir1 Ir 0 0 0 0.727 0.0
O1 O 0.167 0.167 0.5 0.5 0.0
